data_4322566
loop_
_publ_author_name
'Scott Chadwick'
'Ulrich Englich'
'Karin Ruhlandt-Senge'

_publ_section_title
;
 Formation of Separated versus Contact Ion Triplets in Magnesium
 Thiolates. Synthesis and Characterization of [Mg(15-crown-5)(SCPh3)2] and
 [Mg(15-crown-5)(THF)2][S-2,4,6-tBu3C6H2)]2
;
_journal_name_full 'Inorganic Chemistry'
_journal_page_first 6289
_journal_page_last 6293
_journal_paper_doi 10.1021/ic990814k
_journal_volume 38
_journal_year 1999
_chemical_formula_sum 'C54 H94 Mg O7 S2'
_chemical_formula_weight 943.72
_chemical_name_systematic
;
 ?
;
_space_group_IT_number 14
_symmetry_cell_setting monoclinic
_symmetry_space_group_name_Hall '-P 2yn'
_symmetry_space_group_name_H-M 'P 1 21/n 1'
_atom_sites_solution_hydrogens geom
_atom_sites_solution_primary direct
_atom_sites_solution_secondary difmap
_audit_creation_method SHELXL
_cell_angle_alpha 90.00
_cell_angle_beta 97.87
_cell_angle_gamma 90.00
_cell_formula_units_Z 4
_cell_length_a 13.6755(2)
_cell_length_b 12.8045(6)
_cell_length_c 32.7127(12)
_cell_measurement_reflns_used 2881
_cell_measurement_temperature 150(2)
_cell_volume 5674.3(3)
_computing_cell_refinement 'Siemens SMART'
_computing_data_collection 'Siemens SMART'
_computing_data_reduction 'Siemens SHELXTL'
_computing_molecular_graphics 'Siemens SHELXTL'
_computing_publication_material 'Siemens SHELXTL'
_computing_structure_refinement 'SHELXL-93 (Sheldrick, 1993)'
_computing_structure_solution 'SHELXS-86 (Sheldrick, 1990)'
_diffrn_ambient_temperature 150(2)
_diffrn_measurement_device_type 'Siemens SMART CCD'
_diffrn_measurement_method omega
_diffrn_radiation_monochromator graphite
_diffrn_radiation_source 'fine-focus sealed tube'
_diffrn_radiation_type MoK\a
_diffrn_radiation_wavelength 0.71073
_diffrn_reflns_av_R_equivalents 0.1024
_diffrn_reflns_av_sigmaI/netI 0.1979
_diffrn_reflns_limit_h_max 11
_diffrn_reflns_limit_h_min -17
_diffrn_reflns_limit_k_max 5
_diffrn_reflns_limit_k_min -17
_diffrn_reflns_limit_l_max 43
_diffrn_reflns_limit_l_min -30
_diffrn_reflns_number 15928
_diffrn_reflns_theta_max 25.00
_diffrn_reflns_theta_min 1.26
_diffrn_standards_decay_% No
_exptl_absorpt_coefficient_mu 0.151
_exptl_absorpt_correction_T_max 0.98
_exptl_absorpt_correction_T_min 0.97
_exptl_absorpt_correction_type multi-scan
_exptl_absorpt_process_details 'Blessing, Acta Cryst. (1995) A51 33-38.'
_exptl_crystal_colour colorless
_exptl_crystal_density_diffrn 1.105
_exptl_crystal_description plate
_exptl_crystal_F_000 2072
_exptl_crystal_size_max 0.30
_exptl_crystal_size_mid 0.25
_exptl_crystal_size_min 0.08
_refine_diff_density_max 0.357
_refine_diff_density_min -0.353
_refine_diff_density_rms 0.079
_refine_ls_extinction_coef 0.00044(11)
_refine_ls_extinction_expression Fc^*^=kFc[1+0.001xFc^2^\l^3^/sin(2\q)]^-1/4^
_refine_ls_extinction_method SHELXL
_refine_ls_goodness_of_fit_all 1.000
_refine_ls_goodness_of_fit_obs 1.174
_refine_ls_hydrogen_treatment riding
_refine_ls_matrix_type full
_refine_ls_number_parameters 573
_refine_ls_number_reflns 9120
_refine_ls_number_restraints 0
_refine_ls_restrained_S_all 1.000
_refine_ls_restrained_S_obs 1.174
_refine_ls_R_factor_all 0.2005
_refine_ls_R_factor_obs 0.0909
_refine_ls_shift/esd_max -0.003
_refine_ls_shift/esd_mean 0.000
_refine_ls_structure_factor_coef Fsqd
_refine_ls_weighting_details 'w=1/[\s^2^(Fo^2^)+(0.0507P)^2^+0.0000P] where P=(Fo^2^+2Fc^2^)/3'
_refine_ls_weighting_scheme calc
_refine_ls_wR_factor_all 0.1774
_refine_ls_wR_factor_obs 0.1397
_reflns_number_observed 4349
_reflns_number_total 9120
_reflns_observed_criterion >2sigma(I)
_cod_data_source_file ic990814k_2.cif
_cod_data_source_block Compound_2
_cod_depositor_comments
;
The following automatic conversions were performed:

'_refine_ls_weighting_scheme' value 'calc
w=1/[\s^2^(Fo^2^)+(0.0507P)^2^+0.0000P] where P=(Fo^2^+2Fc^2^)/3' was
changed to 'calc'. New tag '_refine_ls_weighting_details' was
created. The value of the new tag was set to
'w=1/[\s^2^(Fo^2^)+(0.0507P)^2^+0.0000P] where P=(Fo^2^+2Fc^2^)/3'.

Automatic conversion script
Id: cif_fix_values 3143 2015-03-26 13:38:13Z robertas 
;
_cod_database_code 4322566

loop_
_symmetry_equiv_pos_as_xyz
'x, y, z'
'-x+1/2, y+1/2, -z+1/2'
'-x, -y, -z'
'x-1/2, -y-1/2, z-1/2'

loop_
_atom_site_aniso_label
_atom_site_aniso_U_11
_atom_site_aniso_U_22
_atom_site_aniso_U_33
_atom_site_aniso_U_23
_atom_site_aniso_U_13
_atom_site_aniso_U_12
Mg1 0.0150(10) 0.0133(9) 0.0145(11) -0.0004(9) 0.0005(9) -0.0003(9)
S1 0.0183(8) 0.0267(8) 0.0132(8) 0.0010(8) -0.0011(7) 0.0008(7)
C1 0.022(3) 0.008(3) 0.012(3) 0.000(3) 0.002(3) 0.000(3)
C2 0.015(3) 0.011(3) 0.021(3) 0.000(3) 0.004(3) -0.002(3)
C3 0.025(4) 0.010(3) 0.024(4) -0.002(3) 0.009(3) -0.001(3)
C4 0.026(4) 0.005(3) 0.018(3) -0.001(3) -0.004(3) 0.001(3)
C5 0.021(3) 0.013(3) 0.016(3) 0.004(3) -0.002(3) -0.005(3)
C6 0.015(3) 0.007(2) 0.014(3) 0.004(3) 0.003(3) 0.001(3)
C7 0.014(3) 0.017(3) 0.026(4) -0.001(3) 0.001(3) 0.002(3)
C8 0.015(4) 0.020(3) 0.037(4) 0.005(3) 0.002(3) -0.004(3)
C9 0.022(4) 0.028(3) 0.032(4) -0.003(3) 0.008(3) -0.004(3)
C10 0.022(4) 0.021(3) 0.027(4) 0.001(3) -0.008(3) 0.005(3)
C11 0.036(4) 0.016(3) 0.017(3) -0.005(3) 0.005(3) -0.003(3)
C12 0.056(5) 0.023(3) 0.017(4) 0.001(3) 0.003(4) -0.005(3)
C13 0.054(5) 0.025(3) 0.009(3) 0.001(3) 0.005(3) -0.004(3)
C14 0.040(4) 0.022(3) 0.023(4) -0.003(3) 0.000(3) -0.003(3)
C15 0.013(3) 0.019(3) 0.015(3) 0.001(3) 0.000(3) 0.004(3)
C16 0.032(4) 0.014(3) 0.020(4) 0.006(3) 0.005(3) 0.002(3)
C17 0.020(3) 0.025(3) 0.015(3) -0.002(3) 0.001(3) 0.000(3)
C18 0.019(3) 0.034(3) 0.022(4) 0.000(3) 0.005(3) -0.001(3)
S2 0.0265(9) 0.0249(8) 0.0161(8) 0.0019(8) 0.0071(7) 0.0011(8)
C19 0.003(3) 0.026(3) 0.018(3) 0.000(3) -0.003(3) 0.005(2)
C20 0.009(3) 0.023(3) 0.018(4) 0.005(3) 0.002(3) 0.007(3)
C21 0.012(3) 0.027(3) 0.020(4) -0.003(3) 0.004(3) 0.003(3)
C22 0.008(3) 0.033(3) 0.015(3) 0.000(3) 0.001(3) -0.010(3)
C23 0.012(3) 0.022(3) 0.024(4) 0.003(3) 0.002(3) -0.001(3)
C24 0.006(3) 0.019(3) 0.023(4) -0.003(3) -0.002(3) -0.001(2)
C25 0.029(4) 0.020(3) 0.024(4) 0.003(3) 0.014(3) 0.010(3)
C26 0.042(4) 0.020(3) 0.020(4) 0.005(3) 0.005(3) 0.002(3)
C27 0.027(4) 0.034(4) 0.051(5) 0.020(4) 0.019(4) 0.015(3)
C28 0.070(6) 0.018(3) 0.054(5) -0.003(3) 0.034(5) 0.007(3)
C29 0.017(3) 0.034(3) 0.018(3) 0.004(3) -0.001(3) -0.009(3)
C30 0.103(7) 0.070(5) 0.032(5) -0.026(5) 0.035(5) -0.045(5)
C31 0.035(4) 0.040(4) 0.030(4) -0.003(3) 0.014(4) -0.014(3)
C32 0.032(5) 0.170(9) 0.020(5) 0.044(5) 0.002(4) 0.006(5)
C33 0.016(4) 0.015(3) 0.029(4) -0.003(3) -0.002(3) 0.003(3)
C34 0.025(4) 0.027(3) 0.040(5) 0.002(3) 0.001(3) -0.001(3)
C35 0.021(4) 0.016(3) 0.032(4) -0.004(3) 0.004(3) 0.006(3)
C36 0.020(4) 0.037(4) 0.037(4) -0.009(3) 0.004(3) -0.001(3)
O1 0.024(2) 0.015(2) 0.014(2) -0.001(2) -0.001(2) -0.002(2)
O2 0.018(2) 0.018(2) 0.018(2) 0.000(2) 0.000(2) 0.005(2)
O3 0.015(2) 0.015(2) 0.022(2) -0.004(2) -0.003(2) 0.002(2)
O4 0.017(2) 0.017(2) 0.017(2) 0.000(2) -0.003(2) 0.001(2)
O5 0.017(2) 0.011(2) 0.024(3) 0.003(2) -0.002(2) -0.003(2)
C37 0.017(4) 0.022(3) 0.022(4) 0.006(3) -0.004(3) -0.002(3)
C38 0.021(4) 0.019(3) 0.029(4) 0.005(3) 0.007(3) 0.004(3)
C39 0.034(4) 0.016(3) 0.030(4) 0.002(3) 0.012(3) 0.001(3)
C40 0.027(4) 0.024(3) 0.016(4) -0.008(3) 0.005(3) -0.005(3)
C41 0.018(3) 0.029(3) 0.022(4) -0.009(3) -0.004(3) -0.001(3)
C42 0.018(4) 0.025(3) 0.010(3) 0.003(3) -0.008(3) 0.000(3)
C43 0.034(4) 0.007(3) 0.024(4) -0.003(3) -0.003(3) 0.007(3)
C45 0.020(4) 0.021(3) 0.014(3) -0.005(3) -0.003(3) -0.001(3)
C46 0.020(4) 0.027(3) 0.017(4) -0.003(3) -0.003(3) -0.004(3)
O1S 0.018(2) 0.020(2) 0.017(2) -0.003(2) 0.007(2) -0.006(2)
C1S 0.030(4) 0.031(3) 0.018(4) -0.011(3) 0.009(3) -0.001(3)
C2S 0.017(4) 0.045(4) 0.022(4) -0.004(3) 0.008(3) -0.001(3)
C3S 0.018(4) 0.033(3) 0.034(4) 0.001(4) 0.009(3) -0.002(3)
C4S 0.009(3) 0.023(3) 0.035(4) -0.008(3) 0.002(3) -0.007(3)
O2S 0.006(2) 0.031(2) 0.014(2) 0.004(2) -0.001(2) 0.005(2)
C5S 0.008(3) 0.034(3) 0.027(4) 0.003(3) -0.003(3) -0.005(3)
C6S 0.025(4) 0.068(5) 0.035(5) -0.016(4) 0.004(4) 0.013(4)
C7S 0.027(5) 0.187(10) 0.019(4) 0.018(6) 0.004(4) 0.040(6)
C8S 0.036(4) 0.038(4) 0.026(4) 0.010(3) 0.017(4) 0.005(3)

loop_
_atom_site_label
_atom_site_type_symbol
_atom_site_fract_x
_atom_site_fract_y
_atom_site_fract_z
_atom_site_U_iso_or_equiv
_atom_site_thermal_displace_type
_atom_site_occupancy
_atom_site_calc_flag
_atom_site_refinement_flags
_atom_site_disorder_group
Mg1 Mg 0.76491(13) -0.04529(13) -0.12782(5) 0.0144(4) Uani 1 d . .
S1 S 0.68880(10) 0.44659(11) -0.20508(4) 0.0197(4) Uani 1 d . .
C1 C 0.7186(4) 0.4547(4) -0.1508(2) 0.0138(12) Uani 1 d . .
C2 C 0.6432(4) 0.4636(4) -0.1246(2) 0.0155(13) Uani 1 d . .
C3 C 0.6697(4) 0.4690(4) -0.0824(2) 0.0193(14) Uani 1 d . .
H3A H 0.6183(4) 0.4753(4) -0.0657(2) 0.023 Uiso 1 calc R .
C4 C 0.7665(4) 0.4657(4) -0.0625(2) 0.0168(13) Uani 1 d . .
C5 C 0.8382(4) 0.4565(4) -0.0884(2) 0.0169(13) Uani 1 d . .
H5A H 0.9051(4) 0.4530(4) -0.0759(2) 0.020 Uiso 1 calc R .
C6 C 0.8198(4) 0.4519(4) -0.1314(2) 0.0118(12) Uani 1 d . .
C7 C 0.5295(4) 0.4699(4) -0.1410(2) 0.0188(14) Uani 1 d . .
C8 C 0.4933(4) 0.3684(4) -0.1638(2) 0.024(2) Uani 1 d . .
H8A H 0.5093(4) 0.3085(4) -0.1454(2) 0.036 Uiso 1 calc R .
H8B H 0.5260(4) 0.3602(4) -0.1885(2) 0.036 Uiso 1 calc R .
H8C H 0.4217(4) 0.3719(4) -0.1719(2) 0.036 Uiso 1 calc R .
C9 C 0.4662(4) 0.4830(4) -0.1060(2) 0.027(2) Uani 1 d . .
H9A H 0.4780(4) 0.4242(4) -0.0868(2) 0.040 Uiso 1 calc R .
H9B H 0.3962(4) 0.4848(4) -0.1176(2) 0.040 Uiso 1 calc R .
H9C H 0.4839(4) 0.5484(4) -0.0912(2) 0.040 Uiso 1 calc R .
C10 C 0.5055(4) 0.5651(4) -0.1691(2) 0.0245(15) Uani 1 d . .
H10A H 0.5438(4) 0.5616(4) -0.1923(2) 0.037 Uiso 1 calc R .
H10B H 0.5226(4) 0.6291(4) -0.1533(2) 0.037 Uiso 1 calc R .
H10C H 0.4349(4) 0.5655(4) -0.1796(2) 0.037 Uiso 1 calc R .
C11 C 0.7952(4) 0.4706(4) -0.0155(2) 0.0229(15) Uani 1 d . .
C12 C 0.8485(5) 0.3692(4) -0.0003(2) 0.032(2) Uani 1 d . .
H12A H 0.9059(5) 0.3588(4) -0.0148(2) 0.048 Uiso 1 calc R .
H12B H 0.8031(5) 0.3100(4) -0.0058(2) 0.048 Uiso 1 calc R .
H12C H 0.8703(5) 0.3742(4) 0.0295(2) 0.048 Uiso 1 calc R .
C13 C 0.7053(4) 0.4866(4) 0.0073(2) 0.029(2) Uani 1 d . .
H13A H 0.7271(4) 0.4892(4) 0.0371(2) 0.044 Uiso 1 calc R .
H13B H 0.6591(4) 0.4284(4) 0.0010(2) 0.044 Uiso 1 calc R .
H13C H 0.6724(4) 0.5523(4) -0.0017(2) 0.044 Uiso 1 calc R .
C14 C 0.8657(4) 0.5634(4) -0.0051(2) 0.029(2) Uani 1 d . .
H14A H 0.9238(4) 0.5550(4) -0.0193(2) 0.043 Uiso 1 calc R .
H14B H 0.8865(4) 0.5658(4) 0.0248(2) 0.043 Uiso 1 calc R .
H14C H 0.8317(4) 0.6286(4) -0.0140(2) 0.043 Uiso 1 calc R .
C15 C 0.9102(4) 0.4456(4) -0.1553(2) 0.0156(13) Uani 1 d . .
C16 C 0.9101(4) 0.3403(4) -0.1785(2) 0.0219(15) Uani 1 d . .
H16A H 0.8481(4) 0.3329(4) -0.1972(2) 0.033 Uiso 1 calc R .
H16B H 0.9164(4) 0.2828(4) -0.1585(2) 0.033 Uiso 1 calc R .
H16C H 0.9657(4) 0.3385(4) -0.1945(2) 0.033 Uiso 1 calc R .
C17 C 0.9134(4) 0.5393(4) -0.1848(2) 0.0200(14) Uani 1 d . .
H17A H 0.8522(4) 0.5414(4) -0.2043(2) 0.030 Uiso 1 calc R .
H17B H 0.9698(4) 0.5317(4) -0.2001(2) 0.030 Uiso 1 calc R .
H17C H 0.9202(4) 0.6043(4) -0.1689(2) 0.030 Uiso 1 calc R .
C18 C 1.0092(4) 0.4513(4) -0.1267(2) 0.0246(14) Uani 1 d . .
H18A H 1.0131(4) 0.3939(4) -0.1068(2) 0.037 Uiso 1 calc R .
H18B H 1.0139(4) 0.5181(4) -0.1120(2) 0.037 Uiso 1 calc R .
H18C H 1.0635(4) 0.4455(4) -0.1432(2) 0.037 Uiso 1 calc R .
S2 S 0.80572(11) 0.04433(11) 0.04761(4) 0.0221(4) Uani 1 d . .
C19 C 0.7707(4) 0.0170(4) 0.0969(2) 0.0162(14) Uani 1 d . .
C20 C 0.7507(4) 0.0987(4) 0.1241(2) 0.0166(14) Uani 1 d . .
C21 C 0.7246(4) 0.0755(4) 0.1627(2) 0.0193(14) Uani 1 d . .
H21A H 0.7136(4) 0.1316(4) 0.1805(2) 0.023 Uiso 1 calc R .
C22 C 0.7139(4) -0.0260(4) 0.1763(2) 0.0184(14) Uani 1 d . .
C23 C 0.7304(4) -0.1048(4) 0.1496(2) 0.0192(14) Uani 1 d . .
H23A H 0.7222(4) -0.1747(4) 0.1582(2) 0.023 Uiso 1 calc R .
C24 C 0.7585(4) -0.0887(4) 0.1104(2) 0.0164(14) Uani 1 d . .
C25 C 0.7558(4) 0.2173(4) 0.1136(2) 0.024(2) Uani 1 d . .
C26 C 0.8589(4) 0.2490(4) 0.1048(2) 0.027(2) Uani 1 d . .
H26A H 0.8775(4) 0.2060(4) 0.0823(2) 0.041 Uiso 1 calc R .
H26B H 0.9067(4) 0.2383(4) 0.1297(2) 0.041 Uiso 1 calc R .
H26C H 0.8586(4) 0.3228(4) 0.0968(2) 0.041 Uiso 1 calc R .
C27 C 0.6776(4) 0.2440(4) 0.0763(2) 0.036(2) Uani 1 d . .
H27A H 0.6883(4) 0.2004(4) 0.0527(2) 0.054 Uiso 1 calc R .
H27B H 0.6834(4) 0.3178(4) 0.0690(2) 0.054 Uiso 1 calc R .
H27C H 0.6115(4) 0.2308(4) 0.0835(2) 0.054 Uiso 1 calc R .
C28 C 0.7341(5) 0.2881(4) 0.1488(2) 0.045(2) Uani 1 d . .
H28A H 0.6685(5) 0.2718(4) 0.1560(2) 0.068 Uiso 1 calc R .
H28B H 0.7358(5) 0.3612(4) 0.1401(2) 0.068 Uiso 1 calc R .
H28C H 0.7839(5) 0.2768(4) 0.1729(2) 0.068 Uiso 1 calc R .
C29 C 0.6887(4) -0.0494(5) 0.2196(2) 0.0233(14) Uani 1 d . .
C30 C 0.6748(6) 0.0472(5) 0.2453(2) 0.066(3) Uani 1 d . .
H30A H 0.7344(6) 0.0905(5) 0.2474(2) 0.099 Uiso 1 calc R .
H30B H 0.6629(6) 0.0259(5) 0.2730(2) 0.099 Uiso 1 calc R .
H30C H 0.6182(6) 0.0873(5) 0.2321(2) 0.099 Uiso 1 calc R .
C31 C 0.5954(4) -0.1147(5) 0.2169(2) 0.034(2) Uani 1 d . .
H31A H 0.6028(4) -0.1774(5) 0.2004(2) 0.051 Uiso 1 calc R .
H31B H 0.5392(4) -0.0736(5) 0.2038(2) 0.051 Uiso 1 calc R .
H31C H 0.5840(4) -0.1351(5) 0.2447(2) 0.051 Uiso 1 calc R .
C32 C 0.7735(5) -0.1125(7) 0.2434(2) 0.074(3) Uani 1 d . .
H32A H 0.8346(5) -0.0717(7) 0.2455(2) 0.111 Uiso 1 calc R .
H32B H 0.7820(5) -0.1779(7) 0.2288(2) 0.111 Uiso 1 calc R .
H32C H 0.7581(5) -0.1280(7) 0.2711(2) 0.111 Uiso 1 calc R .
C33 C 0.7752(4) -0.1866(4) 0.0843(2) 0.0206(15) Uani 1 d . .
C34 C 0.7595(4) -0.2886(4) 0.1069(2) 0.031(2) Uani 1 d . .
H34A H 0.8052(4) -0.2916(4) 0.1327(2) 0.047 Uiso 1 calc R .
H34B H 0.7718(4) -0.3480(4) 0.0894(2) 0.047 Uiso 1 calc R .
H34C H 0.6914(4) -0.2917(4) 0.1131(2) 0.047 Uiso 1 calc R .
C35 C 0.8824(4) -0.1907(4) 0.0751(2) 0.0229(15) Uani 1 d . .
H35A H 0.8974(4) -0.1270(4) 0.0606(2) 0.034 Uiso 1 calc R .
H35B H 0.8910(4) -0.2517(4) 0.0579(2) 0.034 Uiso 1 calc R .
H35C H 0.9273(4) -0.1962(4) 0.1011(2) 0.034 Uiso 1 calc R .
C36 C 0.7010(4) -0.1885(5) 0.0445(2) 0.031(2) Uani 1 d . .
H36A H 0.7078(4) -0.1245(5) 0.0287(2) 0.047 Uiso 1 calc R .
H36B H 0.6337(4) -0.1930(5) 0.0516(2) 0.047 Uiso 1 calc R .
H36C H 0.7141(4) -0.2493(5) 0.0279(2) 0.047 Uiso 1 calc R .
O1 O 0.6664(3) -0.0016(3) -0.18299(11) 0.0177(9) Uani 1 d . .
O2 O 0.7585(3) 0.1259(3) -0.13002(12) 0.0185(9) Uani 1 d . .
O3 O 0.8472(3) 0.0168(2) -0.07370(11) 0.0182(9) Uani 1 d . .
O4 O 0.8260(3) -0.1745(3) -0.08854(11) 0.0175(9) Uani 1 d . .
O5 O 0.7248(3) -0.1864(2) -0.16225(11) 0.0181(9) Uani 1 d . .
C37 C 0.6842(4) 0.1009(4) -0.1981(2) 0.0211(15) Uani 1 d . .
H37A H 0.6305(4) 0.1218(4) -0.2200(2) 0.025 Uiso 1 calc R .
H37B H 0.7475(4) 0.1028(4) -0.2096(2) 0.025 Uiso 1 calc R .
C38 C 0.6879(4) 0.1725(4) -0.1616(2) 0.023(2) Uani 1 d . .
H38A H 0.7095(4) 0.2433(4) -0.1686(2) 0.027 Uiso 1 calc R .
H38B H 0.6222(4) 0.1776(4) -0.1523(2) 0.027 Uiso 1 calc R .
C39 C 0.7578(4) 0.1726(4) -0.0903(2) 0.026(2) Uani 1 d . .
H39A H 0.6952(4) 0.1568(4) -0.0796(2) 0.031 Uiso 1 calc R .
H39B H 0.7650(4) 0.2493(4) -0.0920(2) 0.031 Uiso 1 calc R .
C40 C 0.8448(4) 0.1257(4) -0.0625(2) 0.0223(15) Uani 1 d . .
H40A H 0.9070(4) 0.1607(4) -0.0669(2) 0.027 Uiso 1 calc R .
H40B H 0.8358(4) 0.1332(4) -0.0331(2) 0.027 Uiso 1 calc R .
C41 C 0.9105(4) -0.0458(4) -0.0445(2) 0.0239(14) Uani 1 d . .
H41A H 0.8806(4) -0.0556(4) -0.0189(2) 0.029 Uiso 1 calc R .
H41B H 0.9758(4) -0.0121(4) -0.0374(2) 0.029 Uiso 1 calc R .
C42 C 0.9207(4) -0.1499(4) -0.0659(2) 0.0188(14) Uani 1 d . .
H42A H 0.9710(4) -0.1448(4) -0.0849(2) 0.023 Uiso 1 calc R .
H42B H 0.9412(4) -0.2050(4) -0.0453(2) 0.023 Uiso 1 calc R .
C43 C 0.8251(4) -0.2736(4) -0.1092(2) 0.0223(15) Uani 1 d . .
H43A H 0.8301(4) -0.3313(4) -0.0889(2) 0.027 Uiso 1 calc R .
H43B H 0.8816(4) -0.2786(4) -0.1251(2) 0.027 Uiso 1 calc R .
C44 C 0.7306(4) -0.2803(4) -0.1374(2) 0.0241(15) Uiso 1 d . .
H44A H 0.7296(4) -0.3431(4) -0.1551(2) 0.029 Uiso 1 calc R .
H44B H 0.6742(4) -0.2841(4) -0.1214(2) 0.029 Uiso 1 calc R .
C45 C 0.6381(4) -0.1815(4) -0.1921(2) 0.0186(14) Uani 1 d . .
H45A H 0.5780(4) -0.1842(4) -0.1784(2) 0.022 Uiso 1 calc R .
H45B H 0.6365(4) -0.2408(4) -0.2116(2) 0.022 Uiso 1 calc R .
C46 C 0.6437(4) -0.0793(4) -0.2145(2) 0.0218(15) Uani 1 d . .
H46A H 0.6959(4) -0.0819(4) -0.2327(2) 0.026 Uiso 1 calc R .
H46B H 0.5799(4) -0.0636(4) -0.2315(2) 0.026 Uiso 1 calc R .
O1S O 0.8906(3) -0.0439(3) -0.15757(11) 0.0180(9) Uani 1 d . .
C1S C 0.9142(4) -0.1093(4) -0.1916(2) 0.026(2) Uani 1 d . .
H1SA H 0.8591(4) -0.1087(4) -0.2146(2) 0.031 Uiso 1 calc R .
H1SB H 0.9264(4) -0.1822(4) -0.1823(2) 0.031 Uiso 1 calc R .
C2S C 1.0067(4) -0.0627(4) -0.2054(2) 0.028(2) Uani 1 d . .
H2SA H 1.0667(4) -0.1006(4) -0.1930(2) 0.033 Uiso 1 calc R .
H2SB H 1.0032(4) -0.0643(4) -0.2358(2) 0.033 Uiso 1 calc R .
C3S C 1.0062(4) 0.0485(4) -0.1895(2) 0.028(2) Uani 1 d . .
H3SA H 1.0735(4) 0.0785(4) -0.1854(2) 0.033 Uiso 1 calc R .
H3SB H 0.9626(4) 0.0937(4) -0.2087(2) 0.033 Uiso 1 calc R .
C4S C 0.9666(4) 0.0351(4) -0.1492(2) 0.0222(14) Uani 1 d . .
H4SA H 1.0192(4) 0.0117(4) -0.1273(2) 0.027 Uiso 1 calc R .
H4SB H 0.9385(4) 0.1014(4) -0.1405(2) 0.027 Uiso 1 calc R .
O2S O 0.6398(2) -0.0577(3) -0.09748(11) 0.0174(9) Uani 1 d . .
C5S C 0.5368(4) -0.0318(4) -0.1114(2) 0.0233(14) Uani 1 d . .
H5SA H 0.5000(4) -0.0937(4) -0.1234(2) 0.028 Uiso 1 calc R .
H5SB H 0.5315(4) 0.0245(4) -0.1323(2) 0.028 Uiso 1 calc R .
C6S C 0.4982(5) 0.0038(5) -0.0728(2) 0.043(2) Uani 1 d . .
H6SA H 0.5119(5) 0.0789(5) -0.0676(2) 0.051 Uiso 1 calc R .
H6SB H 0.4263(5) -0.0083(5) -0.0747(2) 0.051 Uiso 1 calc R .
C7S C 0.5544(5) -0.0628(8) -0.0396(2) 0.077(3) Uani 1 d . .
H7SA H 0.5684(5) -0.0230(8) -0.0136(2) 0.093 Uiso 1 calc R .
H7SB H 0.5156(5) -0.1256(8) -0.0346(2) 0.093 Uiso 1 calc R .
C8S C 0.6462(5) -0.0926(5) -0.0546(2) 0.032(2) Uani 1 d . .
H8SA H 0.6551(5) -0.1693(5) -0.0529(2) 0.039 Uiso 1 calc R .
H8SB H 0.7032(5) -0.0591(5) -0.0376(2) 0.039 Uiso 1 calc R .

loop_
_atom_type_symbol
_atom_type_description
_atom_type_scat_dispersion_real
_atom_type_scat_dispersion_imag
_atom_type_scat_source
C C 0.0033 0.0016 'International Tables Vol C Tables 4.2.6.8 and 6.1.1.4'
H H 0.0000 0.0000 'International Tables Vol C Tables 4.2.6.8 and 6.1.1.4'
O O 0.0106 0.0060 'International Tables Vol C Tables 4.2.6.8 and 6.1.1.4'
Mg Mg 0.0486 0.0363 'International Tables Vol C Tables 4.2.6.8 and 6.1.1.4'
S S 0.1246 0.1234 'International Tables Vol C Tables 4.2.6.8 and 6.1.1.4'

loop_
_geom_angle_atom_site_label_1
_geom_angle_atom_site_label_2
_geom_angle_atom_site_label_3
_geom_angle
_geom_angle_site_symmetry_1
_geom_angle_site_symmetry_3
_geom_angle_publ_flag
O1S Mg1 O2S 176.1(2) . . ?
O1S Mg1 O3 90.54(15) . . ?
O2S Mg1 O3 90.44(15) . . ?
O1S Mg1 O5 86.01(14) . . ?
O2S Mg1 O5 91.02(14) . . ?
O3 Mg1 O5 144.9(2) . . ?
O1S Mg1 O1 93.84(15) . . ?
O2S Mg1 O1 87.66(15) . . ?
O3 Mg1 O1 142.70(15) . . ?
O5 Mg1 O1 72.42(14) . . ?
O1S Mg1 O4 90.44(14) . . ?
O2S Mg1 O4 86.30(14) . . ?
O3 Mg1 O4 71.15(14) . . ?
O5 Mg1 O4 73.93(14) . . ?
O1 Mg1 O4 145.7(2) . . ?
O1S Mg1 O2 90.46(14) . . ?
O2S Mg1 O2 93.43(14) . . ?
O3 Mg1 O2 70.52(15) . . ?
O5 Mg1 O2 144.3(2) . . ?
O1 Mg1 O2 72.41(15) . . ?
O4 Mg1 O2 141.7(2) . . ?
C2 C1 C6 117.6(5) . . ?
C2 C1 S1 121.3(4) . . ?
C6 C1 S1 121.1(4) . . ?
C3 C2 C1 119.4(5) . . ?
C3 C2 C7 116.8(4) . . ?
C1 C2 C7 123.8(5) . . ?
C2 C3 C4 124.6(5) . . ?
C5 C4 C3 115.2(5) . . ?
C5 C4 C11 120.7(5) . . ?
C3 C4 C11 124.2(5) . . ?
C4 C5 C6 125.0(5) . . ?
C5 C6 C1 118.3(4) . . ?
C5 C6 C15 117.5(5) . . ?
C1 C6 C15 124.2(5) . . ?
C10 C7 C9 105.3(4) . . ?
C10 C7 C8 110.7(5) . . ?
C9 C7 C8 106.0(4) . . ?
C10 C7 C2 111.4(4) . . ?
C9 C7 C2 112.4(5) . . ?
C8 C7 C2 110.9(4) . . ?
C13 C11 C4 112.4(5) . . ?
C13 C11 C12 109.2(4) . . ?
C4 C11 C12 109.6(4) . . ?
C13 C11 C14 107.9(4) . . ?
C4 C11 C14 108.7(4) . . ?
C12 C11 C14 109.0(5) . . ?
C18 C15 C17 104.2(4) . . ?
C18 C15 C16 106.3(4) . . ?
C17 C15 C16 111.5(4) . . ?
C18 C15 C6 112.8(4) . . ?
C17 C15 C6 111.5(4) . . ?
C16 C15 C6 110.2(4) . . ?
C20 C19 C24 117.5(5) . . ?
C20 C19 S2 121.3(4) . . ?
C24 C19 S2 121.2(4) . . ?
C21 C20 C19 120.3(5) . . ?
C21 C20 C25 115.5(5) . . ?
C19 C20 C25 124.1(5) . . ?
C22 C21 C20 122.9(5) . . ?
C23 C22 C21 116.6(5) . . ?
C23 C22 C29 121.4(5) . . ?
C21 C22 C29 121.9(5) . . ?
C22 C23 C24 124.3(5) . . ?
C23 C24 C19 118.3(5) . . ?
C23 C24 C33 117.6(5) . . ?
C19 C24 C33 124.1(5) . . ?
C28 C25 C26 105.3(5) . . ?
C28 C25 C27 106.2(5) . . ?
C26 C25 C27 110.4(5) . . ?
C28 C25 C20 113.2(5) . . ?
C26 C25 C20 111.6(4) . . ?
C27 C25 C20 110.0(5) . . ?
C31 C29 C30 108.2(5) . . ?
C31 C29 C22 110.4(5) . . ?
C30 C29 C22 114.3(5) . . ?
C31 C29 C32 108.1(5) . . ?
C30 C29 C32 106.8(6) . . ?
C22 C29 C32 108.8(5) . . ?
C34 C33 C36 106.0(5) . . ?
C34 C33 C35 105.4(4) . . ?
C36 C33 C35 111.7(5) . . ?
C34 C33 C24 112.6(4) . . ?
C36 C33 C24 110.4(5) . . ?
C35 C33 C24 110.6(4) . . ?
C37 O1 C46 114.6(4) . . ?
C37 O1 Mg1 114.0(3) . . ?
C46 O1 Mg1 117.8(3) . . ?
C39 O2 C38 113.0(4) . . ?
C39 O2 Mg1 113.1(3) . . ?
C38 O2 Mg1 117.1(3) . . ?
C41 O3 C40 113.7(4) . . ?
C41 O3 Mg1 123.2(3) . . ?
C40 O3 Mg1 123.2(3) . . ?
C42 O4 C43 112.6(4) . . ?
C42 O4 Mg1 112.4(3) . . ?
C43 O4 Mg1 114.4(3) . . ?
C45 O5 C44 113.4(4) . . ?
C45 O5 Mg1 116.6(3) . . ?
C44 O5 Mg1 114.3(3) . . ?
O1 C37 C38 105.8(4) . . ?
O2 C38 C37 105.3(4) . . ?
O2 C39 C40 106.1(4) . . ?
O3 C40 C39 105.9(5) . . ?
O3 C41 C42 105.5(4) . . ?
O4 C42 C41 107.2(4) . . ?
O4 C43 C44 107.1(4) . . ?
O5 C44 C43 106.1(4) . . ?
O5 C45 C46 106.1(4) . . ?
O1 C46 C45 105.9(4) . . ?
C4S O1S C1S 108.4(4) . . ?
C4S O1S Mg1 122.2(3) . . ?
C1S O1S Mg1 129.2(3) . . ?
O1S C1S C2S 106.3(4) . . ?
C3S C2S C1S 102.9(4) . . ?
C4S C3S C2S 102.3(4) . . ?
O1S C4S C3S 104.4(4) . . ?
C5S O2S C8S 107.3(4) . . ?
C5S O2S Mg1 130.5(3) . . ?
C8S O2S Mg1 122.0(3) . . ?
O2S C5S C6S 103.9(5) . . ?
C7S C6S C5S 103.3(5) . . ?
C8S C7S C6S 106.5(5) . . ?
C7S C8S O2S 107.4(5) . . ?

loop_
_geom_bond_atom_site_label_1
_geom_bond_atom_site_label_2
_geom_bond_distance
_geom_bond_site_symmetry_2
_geom_bond_publ_flag
Mg1 O1S 2.088(3) . ?
Mg1 O2S 2.098(3) . ?
Mg1 O3 2.118(4) . ?
Mg1 O5 2.160(4) . ?
Mg1 O1 2.173(4) . ?
Mg1 O4 2.189(4) . ?
Mg1 O2 2.195(4) . ?
S1 C1 1.769(5) . ?
C1 C2 1.434(6) . ?
C1 C6 1.441(7) . ?
C2 C3 1.379(7) . ?
C2 C7 1.577(7) . ?
C3 C4 1.393(8) . ?
C4 C5 1.385(6) . ?
C4 C11 1.535(7) . ?
C5 C6 1.397(7) . ?
C6 C15 1.552(6) . ?
C7 C10 1.533(7) . ?
C7 C9 1.538(7) . ?
C7 C8 1.546(7) . ?
C11 C13 1.536(7) . ?
C11 C12 1.538(7) . ?
C11 C14 1.540(7) . ?
C15 C18 1.536(7) . ?
C15 C17 1.546(7) . ?
C15 C16 1.548(7) . ?
S2 C19 1.780(5) . ?
C19 C20 1.421(7) . ?
C19 C24 1.440(7) . ?
C20 C21 1.391(7) . ?
C20 C25 1.561(7) . ?
C21 C22 1.389(7) . ?
C22 C23 1.375(7) . ?
C22 C29 1.531(7) . ?
C23 C24 1.404(7) . ?
C24 C33 1.549(7) . ?
C25 C28 1.526(7) . ?
C25 C26 1.532(7) . ?
C25 C27 1.546(8) . ?
C29 C31 1.517(7) . ?
C29 C30 1.522(8) . ?
C29 C32 1.535(8) . ?
C33 C34 1.531(7) . ?
C33 C36 1.538(8) . ?
C33 C35 1.539(7) . ?
O1 C37 1.435(6) . ?
O1 C46 1.436(6) . ?
O2 C39 1.431(6) . ?
O2 C38 1.443(6) . ?
O3 C41 1.442(6) . ?
O3 C40 1.442(6) . ?
O4 C42 1.436(6) . ?
O4 C43 1.438(6) . ?
O5 C45 1.430(6) . ?
O5 C44 1.448(6) . ?
C37 C38 1.501(7) . ?
C39 C40 1.519(8) . ?
C41 C42 1.521(7) . ?
C43 C44 1.484(8) . ?
C45 C46 1.506(7) . ?
O1S C4S 1.450(6) . ?
O1S C1S 1.465(5) . ?
C1S C2S 1.522(7) . ?
C2S C3S 1.517(7) . ?
C3S C4S 1.504(7) . ?
O2S C5S 1.459(6) . ?
O2S C8S 1.464(6) . ?
C5S C6S 1.505(7) . ?
C6S C7S 1.506(9) . ?
C7S C8S 1.459(7) . ?
